data_7248776
loop_
_publ_author_name
'\/Lyczko, Krzysztof'
'Pogorzelska, Anna'
'Cz\;e\'scik, Urszula'
'Koronkiewicz, Miros\/lawa'
'Rode, Joanna E.'
'Bednarek, El\.zbieta'
'Kaw\;ecki, Robert'
'W\;egrzy\'nska, Karolina'
'Baraniak, Anna'
'Milczarek, Ma\/lgorzata'
'Dobrowolski, Jan Cz.'

_publ_section_title
;
 Tricarbonyl rhenium(i) complexes with 8-hydroxyquinolines: structural,
 chemical, antibacterial, and anticancer characteristics
;
_journal_issue 25
_journal_name_full 'RSC Advances'
_journal_page_first 18080
_journal_page_last 18092
_journal_paper_doi 10.1039/D4RA03141E
_journal_volume 14
_journal_year 2024
_chemical_formula_moiety 'C17 H13 Cl N3 O4 Re'
_chemical_formula_sum 'C17 H13 Cl N3 O4 Re'
_chemical_formula_weight 544.95
_chemical_name_systematic
;
tricarbonyl-(3,5-dimethylpyrazole)-(5-chloroquinolin-8-olato-N,O)-rhenium(I)
;
_space_group_crystal_system monoclinic
_space_group_IT_number 14
_space_group_name_Hall '-P 2yn'
_space_group_name_H-M_alt 'P 1 21/n 1'
_atom_sites_solution_hydrogens mixed
_atom_sites_solution_primary direct
_audit_creation_date 2021-12-03
_audit_creation_method
;
Olex2 1.5
(compiled 2021.11.18 svn.ra9532c28 for OlexSys, GUI svn.r6429)
;
_audit_update_record
;
2024-04-21 deposited with the CCDC.	2024-05-26 downloaded from the CCDC.
;
_cell_angle_alpha 90
_cell_angle_beta 95.6676(8)
_cell_angle_gamma 90
_cell_formula_units_Z 4
_cell_length_a 7.96094(6)
_cell_length_b 19.9948(2)
_cell_length_c 11.14750(11)
_cell_measurement_reflns_used 19800
_cell_measurement_temperature 100.01(10)
_cell_measurement_theta_max 70.2640
_cell_measurement_theta_min 4.4080
_cell_volume 1765.76(3)
_computing_cell_refinement 'CrysAlisPro 1.171.41.112a (Rigaku OD, 2021)'
_computing_data_collection 'CrysAlisPro 1.171.41.112a (Rigaku OD, 2021)'
_computing_data_reduction 'CrysAlisPro 1.171.41.112a (Rigaku OD, 2021)'
_computing_molecular_graphics 'Olex2 1.5 (Dolomanov et al., 2009)'
_computing_publication_material 'Olex2 1.5 (Dolomanov et al., 2009)'
_computing_structure_refinement 'SHELXL 2017/1 (Sheldrick, 2015)'
_computing_structure_solution 'SHELXS  (Sheldrick, 2008)'
_diffrn_ambient_environment N~2~
_diffrn_ambient_temperature 100.01(10)
_diffrn_detector 'CCD plate'
_diffrn_detector_area_resol_mean 16.0131
_diffrn_detector_type Eos
_diffrn_measured_fraction_theta_full 1.000
_diffrn_measured_fraction_theta_max 0.996
_diffrn_measurement_details
;
List of Runs (angles in degrees, time in seconds):

  # Type    Start    End  Width  t~exp~   \w     \q     \k     \f   Frames
#--------------------------------------------------------------------------
  1  \w    -30.00  42.00   1.00    1.05    --    0.00  77.00  90.00   72
  2  \w    -26.00  72.00   1.00    1.05    --    0.00  37.00-180.00   98
  3  \w    -69.00  21.00   1.00    1.05    --    0.00 -57.00   0.00   90
  4  \w    -37.00  -3.00   1.00    1.05    --   18.00 122.00  40.20   34
  5  \w    -14.00  14.00   1.00    4.00    --   30.00 103.00  -3.14   28
  6  \w      2.00  30.00   1.00    4.00    --   38.00  88.00 147.71   28
  7  \w     13.00  42.00   1.00    4.00    --   46.00  82.00  -3.72   29
  8  \w     14.00  42.00   1.00    4.00    --   46.00  80.00 149.42   28
  9  \w     14.00  42.00   1.00    4.00    --   46.00  80.00-142.14   28
 10  \w     13.00  42.00   1.00    4.00    --   46.00  82.00 -40.71   29
 11  \w     14.00  42.00   1.00    4.00    --   46.00  80.00  69.25   28
 12  \w     14.00  42.00   1.00    4.00    --   46.00  81.00 -95.11   28
 13  \w     23.00 119.00   1.00    4.00    --   50.00  71.00  53.33   96
 14  \w     27.00 123.00   1.00    4.00    --   54.00  71.00-137.26   96
 15  \w     27.00 111.00   1.00    4.00    --   54.00-125.00-180.00   84
 16  \w    -15.00  75.00   1.00    4.00    --   54.00 -57.00 -90.00   90
 17  \w    -15.00  75.00   1.00    4.00    --   54.00 -57.00-180.00   90
 18  \w     27.00 111.00   1.00    4.00    --   54.00-125.00  60.00   84
 19  \w     33.00 126.00   1.00    4.00    --   58.00  69.00 -92.94   93
 20  \w     31.00 127.00   1.00    4.00    --   58.00  71.00 -51.39   96
 21  \w     31.00 127.00   1.00    4.00    --   58.00  71.00 136.69   96
 22  \w     35.00 131.00   1.00    4.00    --   62.00  71.00  10.15   96
 23  \w     41.00 130.00   1.00    4.00    --   62.00  60.00 125.95   89
 24  \w     45.00 134.00   1.00    4.00    --   66.00  60.00 176.53   89
 25  \w     40.00 135.00   1.00    4.00    --   66.00  70.00 -37.04   95
 26  \w     42.00 134.00   1.00    4.00    --   66.00  68.00  90.67   92
 27  \w     49.00 139.00   1.00    4.00    --   70.00  54.00-145.64   90
 28  \w     49.00 139.00   1.00    4.00    --   70.00  54.00  62.96   90
 29  \w     51.00 141.00   1.00    4.00    --   74.00  64.00-108.34   90
 30  \w     52.00 144.00   1.00    4.00    --   74.00  50.00  21.90   92
 31  \w     53.00 142.00   1.00    4.00    --   74.00  60.00 -75.04   89
 32  \w     58.00 146.00   1.00    4.00    --   78.00  59.00-148.33   88
 33  \w     59.00  86.00   1.00    4.00    --   82.00  43.00-154.63   27
 34  \w     61.00  92.00   1.00    4.00    --   82.00  56.00  48.70   31
 35  \w     57.00  84.00   1.00    4.00    --   82.00  69.00 -28.39   27
 36  \w     65.00  92.00   1.00    4.00    --   86.00  54.00 -32.76   27
 37  \w     64.00 103.00   1.00    4.00    --   86.00  49.00 119.08   39
 38  \w    112.00 158.00   1.00    4.00    --   90.00  71.00-152.60   46
 39  \w     63.00  90.00   1.00    4.00    --   90.00  71.00-152.60   27
 40  \w     76.00 102.00   1.00    4.00    --   98.00  51.00  38.62   26
 41  \w     74.00 117.00   1.00    4.00    --   98.00  68.00 -27.18   43
 42  \w     77.00 102.00   1.00    4.00    --  102.00  70.00 -92.39   25
 43  \w    134.00 176.00   1.00    4.00    --  108.00  63.00 150.00   42
 44  \w     86.00 114.00   1.00    4.00    --  108.00  63.00 150.00   28
 45  \w    134.00 167.00   1.00    4.00    --  108.00  63.00  60.00   33
 46  \w     86.00 131.00   1.00    4.00    --  108.00  63.00  60.00   45
 47  \w     86.00 169.00   1.00    4.00    --  108.00  63.00  90.00   83
 48  \w     37.00  89.00   1.00    4.00    --  108.00 -91.00 150.00   52
 49  \w     37.00 109.00   1.00    4.00    --  108.00-111.00  90.00   72
 50  \w     87.00 175.00   1.00    4.00    --  108.00  63.00  30.00   88
 51  \w    122.00 175.00   1.00    4.00    --  108.00  63.00-120.00   53
 52  \w     86.00 112.00   1.00    4.00    --  108.00  63.00-120.00   26
 53  \w    135.00 163.00   1.00    4.00    --  108.00  63.00 -60.00   28
 54  \w     92.00 126.00   1.00    4.00    --  108.00  63.00 -60.00   34
 55  \w     37.00 107.00   1.00    4.00    --  108.00 -91.00 -30.00   70
 56  \w     87.00 117.00   1.00    4.00    --  108.00  50.00-180.00   30
 57  \w     37.00 104.00   1.00    4.00    --  108.00 -91.00-150.00   67
 58  \w     37.00  84.00   1.00    4.00    --  108.00 -91.00 -90.00   47
 59  \w     86.00 172.00   1.00    4.00    --  108.00  50.00 -30.00   86
 60  \w     87.00 175.00   1.00    4.00    --  108.00  63.00-150.00   88
 61  \w     91.00 118.00   1.00    4.00    --  108.00  50.00 150.00   27
 62  \w     37.00  66.00   1.00    4.00    --  108.00-111.00-150.00   29
 63  \w     77.00 108.00   1.00    4.00    --  108.00-111.00 -30.00   31
 64  \w     43.00  77.00   1.00    4.00    --  108.00 -77.00   0.00   34
 65  \w     37.00  62.00   1.00    4.00    --  108.00-111.00 -30.00   25
 66  \w     86.00 113.00   1.00    4.00    --  108.00  63.00 120.00   27
 67  \w     86.00 112.00   1.00    4.00    --  108.00  50.00  60.00   26
 68  \w    130.00 177.00   1.00    4.00    --  108.00  50.00 -90.00   47
 69  \w    104.00 136.00   1.00    4.00    --  108.00 -77.00   0.00   32
 70  \w     86.00 112.00   1.00    4.00    --  108.00  50.00 -90.00   26
 71  \w     82.00 108.00   1.00    4.00    --  108.00-111.00-150.00   26
 72  \w     87.00 117.00   1.00    4.00    --  108.00  50.00 -60.00   30
 73  \w     86.00 176.00   1.00    4.00    --  108.00  63.00   0.00   90
 74  \w     87.00 114.00   1.00    4.00    --  108.00  50.00-120.00   27
 75  \w     86.00 165.00   1.00    4.00    --  108.00  63.00-180.00   79
 76  \w     86.00 113.00   1.00    4.00    --  108.00  50.00 120.00   27
 77  \w     86.00 115.00   1.00    4.00    --  108.00  50.00   0.00   29
 78  \w     85.00 176.00   1.00    4.00    --  108.00  65.00 126.71   91
;
_diffrn_measurement_device 'four-circle diffractometer'
_diffrn_measurement_device_type 'SuperNova, Dual, Cu at home/near, Eos'
_diffrn_measurement_method '\w scans'
_diffrn_orient_matrix_type 'CrysAlisPro convention (1999,Acta A55,543-557)'
_diffrn_orient_matrix_UB_11 -0.1801760000
_diffrn_orient_matrix_UB_12 -0.0244543000
_diffrn_orient_matrix_UB_13 -0.0407968000
_diffrn_orient_matrix_UB_21 -0.0632179000
_diffrn_orient_matrix_UB_22 0.0307938000
_diffrn_orient_matrix_UB_23 0.1140203000
_diffrn_orient_matrix_UB_31 -0.0370369000
_diffrn_orient_matrix_UB_32 0.0662398000
_diffrn_orient_matrix_UB_33 -0.0679795000
_diffrn_radiation_monochromator mirror
_diffrn_radiation_probe x-ray
_diffrn_radiation_type 'Cu K\a'
_diffrn_radiation_wavelength 1.54184
_diffrn_reflns_av_R_equivalents 0.0380
_diffrn_reflns_av_unetI/netI 0.0187
_diffrn_reflns_Laue_measured_fraction_full 1.000
_diffrn_reflns_Laue_measured_fraction_max 0.996
_diffrn_reflns_limit_h_max 9
_diffrn_reflns_limit_h_min -9
_diffrn_reflns_limit_k_max 24
_diffrn_reflns_limit_k_min -23
_diffrn_reflns_limit_l_max 13
_diffrn_reflns_limit_l_min -13
_diffrn_reflns_number 34082
_diffrn_reflns_point_group_measured_fraction_full 1.000
_diffrn_reflns_point_group_measured_fraction_max 0.996
_diffrn_reflns_theta_full 67.684
_diffrn_reflns_theta_max 70.398
_diffrn_reflns_theta_min 4.423
_diffrn_source 'micro-focus sealed X-ray tube'
_diffrn_source_type 'SuperNova (Cu) X-ray Source'
_exptl_absorpt_coefficient_mu 15.112
_exptl_absorpt_correction_T_max 1.00000
_exptl_absorpt_correction_T_min 0.67911
_exptl_absorpt_correction_type multi-scan
_exptl_absorpt_process_details
;
CrysAlisPro 1.171.41.112a (Rigaku Oxford Diffraction, 2021)
Empirical absorption correction using spherical harmonics,
implemented in SCALE3 ABSPACK scaling algorithm.
;
_exptl_crystal_colour orange
_exptl_crystal_colour_primary orange
_exptl_crystal_density_diffrn 2.050
_exptl_crystal_description block
_exptl_crystal_F_000 1040
_exptl_crystal_size_max 0.06
_exptl_crystal_size_mid 0.04
_exptl_crystal_size_min 0.03
_refine_diff_density_max 0.623
_refine_diff_density_min -1.148
_refine_diff_density_rms 0.098
_refine_ls_extinction_method none
_refine_ls_goodness_of_fit_ref 1.054
_refine_ls_hydrogen_treatment mixed
_refine_ls_matrix_type full
_refine_ls_number_parameters 241
_refine_ls_number_reflns 3359
_refine_ls_number_restraints 0
_refine_ls_restrained_S_all 1.054
_refine_ls_R_factor_all 0.0253
_refine_ls_R_factor_gt 0.0217
_refine_ls_shift/su_max 0.001
_refine_ls_shift/su_mean 0.000
_refine_ls_structure_factor_coef Fsqd
_refine_ls_weighting_details 'w=1/[\s^2^(Fo^2^)+(0.0185P)^2^+3.2561P] where P=(Fo^2^+2Fc^2^)/3'
_refine_ls_weighting_scheme calc
_refine_ls_wR_factor_gt 0.0431
_refine_ls_wR_factor_ref 0.0444
_reflns_Friedel_coverage 0.000
_reflns_number_gt 3054
_reflns_number_total 3359
_reflns_threshold_expression 'I > 2\s(I)'
_cod_data_source_file d4ra03141e2.cif
_cod_data_source_block 11-re(co)3(ClQ)hdmpz
_cod_original_cell_volume 1765.75(3)
_cod_database_code 7248776
_shelx_shelxl_version_number 2017/1
_chemical_oxdiff_formula 'C17 H13 N3 Cl1 O4 Re1'
_chemical_oxdiff_usercomment 'orange plate, Cu, 100K, 0.06x0.04x0.03'
_shelx_space_group_comment
;
The symmetry employed for this shelxl refinement is uniquely defined
by the following loop, which should always be used as a source of
symmetry information in preference to the above space-group names.
They are only intended as comments.
;
_olex2_refinement_description
;
1. Fixed Uiso
 At 1.2 times of:
  All C(H) groups
 At 1.5 times of:
  All C(H,H,H) groups
2.a Aromatic/amide H refined with riding coordinates:
 C9(H9), C4(H4), C5(H5), C10(H10), C6(H6), C14(H14)
2.b Idealised Me refined as rotating group:
 C16(H16A,H16B,H16C), C17(H17A,H17B,H17C)
;
_olex2_submission_special_instructions 'No special instructions were received'
_oxdiff_exptl_absorpt_empirical_details
;
Empirical correction (ABSPACK) includes:
- Absorption correction using spherical harmonics
- Frame scaling
;
_oxdiff_exptl_absorpt_empirical_full_max 1.405
_oxdiff_exptl_absorpt_empirical_full_min 0.674

loop_
_space_group_symop_operation_xyz
'x, y, z'
'-x+1/2, y+1/2, -z+1/2'
'-x, -y, -z'
'x-1/2, -y-1/2, z-1/2'

loop_
_atom_site_label
_atom_site_type_symbol
_atom_site_fract_x
_atom_site_fract_y
_atom_site_fract_z
_atom_site_U_iso_or_equiv
_atom_site_adp_type
_atom_site_occupancy
_atom_site_site_symmetry_order
_atom_site_calc_flag
_atom_site_refinement_flags_posn
_atom_site_refinement_flags_adp
_atom_site_refinement_flags_occupancy
_atom_site_disorder_assembly
_atom_site_disorder_group
Re1 Re 0.97944(2) 0.15036(2) 0.61802(2) 0.01652(5) Uani 1 1 d . . . . .
N1 N 0.8523(3) 0.11811(13) 0.7717(2) 0.0178(5) Uani 1 1 d . . . . .
O1 O 1.1403(3) 0.19152(12) 0.3899(2) 0.0266(5) Uani 1 1 d . . . . .
C9 C 0.9218(4) -0.08370(17) 0.8411(3) 0.0210(7) Uani 1 1 d . . . . .
H9 H 0.939121 -0.130139 0.855422 0.025 Uiso 1 1 calc R U . . .
C8 C 0.8311(4) -0.04723(17) 0.9164(3) 0.0190(6) Uani 1 1 d . . . . .
C11 C 0.9661(4) 0.01380(16) 0.7184(3) 0.0176(6) Uani 1 1 d . . . . .
C1 C 1.0808(4) 0.17448(16) 0.4752(3) 0.0200(7) Uani 1 1 d . . . . .
C15 C 0.6068(4) 0.14669(18) 0.4629(3) 0.0248(7) Uani 1 1 d . . . . .
O2 O 0.8940(3) 0.29840(12) 0.6490(2) 0.0305(6) Uani 1 1 d . . . . .
C4 C 0.7606(4) 0.15548(17) 0.8391(3) 0.0222(7) Uani 1 1 d . . . . .
H4 H 0.744712 0.201441 0.819616 0.027 Uiso 1 1 calc R U . . .
C5 C 0.6863(4) 0.12943(18) 0.9383(3) 0.0252(7) Uani 1 1 d . . . . .
H5 H 0.620758 0.157529 0.984180 0.030 Uiso 1 1 calc R U . . .
C2 C 0.9225(4) 0.24248(18) 0.6328(3) 0.0237(7) Uani 1 1 d . . . . .
C12 C 0.8721(4) 0.05142(16) 0.7978(3) 0.0167(6) Uani 1 1 d . . . . .
C7 C 0.8025(4) 0.02165(16) 0.8977(3) 0.0179(6) Uani 1 1 d . . . . .
C10 C 0.9896(4) -0.05332(16) 0.7429(3) 0.0195(7) Uani 1 1 d . . . . .
H10 H 1.052968 -0.079571 0.692467 0.023 Uiso 1 1 calc R U . . .
C6 C 0.7084(4) 0.06376(17) 0.9685(3) 0.0218(7) Uani 1 1 d . . . . .
H6 H 0.660915 0.046258 1.036851 0.026 Uiso 1 1 calc R U . . .
C3 C 1.1894(4) 0.17410(17) 0.7082(3) 0.0228(7) Uani 1 1 d . . . . .
C14 C 0.5108(4) 0.10185(19) 0.3871(3) 0.0289(8) Uani 1 1 d . . . . .
H14 H 0.405218 0.110577 0.342424 0.035 Uiso 1 1 calc R U . . .
Cl1 Cl 0.75140(10) -0.08624(4) 1.03855(7) 0.02437(17) Uani 1 1 d . . . . .
O4 O 1.0241(3) 0.04482(11) 0.62494(18) 0.0179(4) Uani 1 1 d . . . . .
C16 C 0.5661(4) -0.02141(19) 0.3268(3) 0.0284(8) Uani 1 1 d . . . . .
H16A H 0.444804 -0.030935 0.321371 0.043 Uiso 1 1 calc R U . . .
H16B H 0.628155 -0.057375 0.371484 0.043 Uiso 1 1 calc R U . . .
H16C H 0.602441 -0.018484 0.245536 0.043 Uiso 1 1 calc R U . . .
C17 C 0.5664(5) 0.21722(19) 0.4909(4) 0.0381(9) Uani 1 1 d . . . . .
H17A H 0.652966 0.246792 0.463408 0.057 Uiso 1 1 calc R U . . .
H17B H 0.563645 0.222313 0.578155 0.057 Uiso 1 1 calc R U . . .
H17C H 0.455974 0.229061 0.449697 0.057 Uiso 1 1 calc R U . . .
N3 N 0.7392(3) 0.05242(15) 0.4659(2) 0.0210(6) Uani 1 1 d . . . . .
N2 N 0.7466(3) 0.11670(14) 0.5118(2) 0.0192(6) Uani 1 1 d . . . . .
C13 C 0.6004(4) 0.04259(18) 0.3902(3) 0.0239(7) Uani 1 1 d . . . . .
O3 O 1.3162(3) 0.19050(13) 0.7579(2) 0.0295(6) Uani 1 1 d . . . . .
H3 H 0.827(5) 0.025(2) 0.481(4) 0.039(12) Uiso 1 1 d . . . . .

loop_
_atom_site_aniso_label
_atom_site_aniso_U_11
_atom_site_aniso_U_22
_atom_site_aniso_U_33
_atom_site_aniso_U_23
_atom_site_aniso_U_13
_atom_site_aniso_U_12
Re1 0.01719(8) 0.01426(8) 0.01889(8) 0.00114(6) 0.00578(5) -0.00038(6)
N1 0.0173(12) 0.0167(14) 0.0195(13) -0.0009(11) 0.0020(10) 0.0003(11)
O1 0.0345(13) 0.0222(13) 0.0251(12) 0.0001(10) 0.0131(10) -0.0065(10)
C9 0.0224(16) 0.0177(17) 0.0231(17) 0.0003(13) 0.0027(13) -0.0041(13)
C8 0.0190(15) 0.0242(18) 0.0141(15) 0.0027(13) 0.0033(12) -0.0075(13)
C11 0.0159(14) 0.0205(17) 0.0169(15) 0.0003(13) 0.0038(12) -0.0032(12)
C1 0.0212(15) 0.0133(16) 0.0253(17) -0.0019(13) 0.0016(13) 0.0003(13)
C15 0.0210(16) 0.0263(19) 0.0271(18) 0.0052(15) 0.0031(13) 0.0009(14)
O2 0.0428(15) 0.0153(13) 0.0338(14) -0.0002(10) 0.0062(11) 0.0042(11)
C4 0.0206(16) 0.0203(18) 0.0267(17) -0.0027(14) 0.0068(13) 0.0011(13)
C5 0.0237(17) 0.0267(19) 0.0270(18) -0.0037(15) 0.0108(14) 0.0021(14)
C2 0.0223(16) 0.028(2) 0.0221(17) 0.0045(14) 0.0064(13) -0.0025(14)
C12 0.0153(14) 0.0176(16) 0.0173(15) 0.0007(13) 0.0018(11) -0.0014(12)
C7 0.0140(14) 0.0226(17) 0.0173(15) -0.0015(13) 0.0020(11) -0.0038(12)
C10 0.0197(15) 0.0173(17) 0.0227(16) -0.0025(13) 0.0078(12) -0.0011(13)
C6 0.0193(15) 0.030(2) 0.0169(16) -0.0027(14) 0.0072(12) -0.0035(14)
C3 0.0300(18) 0.0169(17) 0.0235(17) 0.0041(14) 0.0124(14) -0.0017(14)
C14 0.0226(17) 0.034(2) 0.0298(19) 0.0072(16) 0.0001(14) 0.0028(15)
Cl1 0.0283(4) 0.0260(4) 0.0199(4) 0.0028(3) 0.0076(3) -0.0079(3)
O4 0.0207(10) 0.0156(11) 0.0185(11) 0.0011(9) 0.0073(9) 0.0011(9)
C16 0.0205(16) 0.039(2) 0.0267(18) -0.0055(16) 0.0054(14) -0.0026(15)
C17 0.031(2) 0.025(2) 0.057(3) 0.0040(18) -0.0027(18) 0.0044(16)
N3 0.0203(13) 0.0220(15) 0.0215(14) -0.0012(12) 0.0058(11) 0.0017(12)
N2 0.0158(12) 0.0197(14) 0.0225(14) 0.0030(11) 0.0041(10) -0.0022(11)
C13 0.0223(16) 0.031(2) 0.0189(16) -0.0002(14) 0.0069(13) -0.0035(15)
O3 0.0238(12) 0.0332(15) 0.0308(13) 0.0034(11) -0.0013(10) -0.0084(11)

loop_
_atom_type_symbol
_atom_type_description
_atom_type_scat_dispersion_real
_atom_type_scat_dispersion_imag
_atom_type_scat_source
C C 0.0181 0.0091 'International Tables Vol C Tables 4.2.6.8 and 6.1.1.4'
H H 0.0000 0.0000 'International Tables Vol C Tables 4.2.6.8 and 6.1.1.4'
Cl Cl 0.3639 0.7018 'International Tables Vol C Tables 4.2.6.8 and 6.1.1.4'
N N 0.0311 0.0180 'International Tables Vol C Tables 4.2.6.8 and 6.1.1.4'
O O 0.0492 0.0322 'International Tables Vol C Tables 4.2.6.8 and 6.1.1.4'
Re Re -5.2083 5.8923 'International Tables Vol C Tables 4.2.6.8 and 6.1.1.4'

loop_
_geom_angle_atom_site_label_1
_geom_angle_atom_site_label_2
_geom_angle_atom_site_label_3
_geom_angle
_geom_angle_site_symmetry_1
_geom_angle_site_symmetry_3
_geom_angle_publ_flag
N1 Re1 N2 84.29(9) . . ?
C1 Re1 N1 175.77(12) . . ?
C1 Re1 C3 87.52(13) . . ?
C1 Re1 O4 101.30(11) . . ?
C1 Re1 N2 91.80(12) . . ?
C2 Re1 N1 94.91(12) . . ?
C2 Re1 C1 87.24(13) . . ?
C2 Re1 C3 85.32(14) . . ?
C2 Re1 O4 171.46(11) . . ?
C2 Re1 N2 98.43(12) . . ?
C3 Re1 N1 96.29(11) . . ?
C3 Re1 O4 95.26(12) . . ?
C3 Re1 N2 176.15(12) . . ?
O4 Re1 N1 76.56(9) . . ?
O4 Re1 N2 81.15(9) . . ?
C4 N1 Re1 127.2(2) . . ?
C4 N1 C12 119.0(3) . . ?
C12 N1 Re1 113.81(19) . . ?
C8 C9 H9 119.6 . . ?
C8 C9 C10 120.9(3) . . ?
C10 C9 H9 119.6 . . ?
C9 C8 C7 121.2(3) . . ?
C9 C8 Cl1 119.7(3) . . ?
C7 C8 Cl1 119.2(2) . . ?
C10 C11 C12 117.3(3) . . ?
O4 C11 C12 118.8(3) . . ?
O4 C11 C10 123.9(3) . . ?
O1 C1 Re1 177.4(3) . . ?
C14 C15 C17 128.0(3) . . ?
N2 C15 C14 110.0(3) . . ?
N2 C15 C17 122.0(3) . . ?
N1 C4 H4 118.8 . . ?
N1 C4 C5 122.3(3) . . ?
C5 C4 H4 118.8 . . ?
C4 C5 H5 120.1 . . ?
C6 C5 C4 119.9(3) . . ?
C6 C5 H5 120.1 . . ?
O2 C2 Re1 175.5(3) . . ?
N1 C12 C11 115.9(3) . . ?
N1 C12 C7 121.9(3) . . ?
C7 C12 C11 122.2(3) . . ?
C8 C7 C12 117.1(3) . . ?
C8 C7 C6 125.8(3) . . ?
C6 C7 C12 117.1(3) . . ?
C9 C10 H10 119.3 . . ?
C11 C10 C9 121.4(3) . . ?
C11 C10 H10 119.3 . . ?
C5 C6 C7 119.8(3) . . ?
C5 C6 H6 120.1 . . ?
C7 C6 H6 120.1 . . ?
O3 C3 Re1 176.7(3) . . ?
C15 C14 H14 126.8 . . ?
C13 C14 C15 106.5(3) . . ?
C13 C14 H14 126.8 . . ?
C11 O4 Re1 114.68(18) . . ?
H16A C16 H16B 109.5 . . ?
H16A C16 H16C 109.5 . . ?
H16B C16 H16C 109.5 . . ?
C13 C16 H16A 109.5 . . ?
C13 C16 H16B 109.5 . . ?
C13 C16 H16C 109.5 . . ?
C15 C17 H17A 109.5 . . ?
C15 C17 H17B 109.5 . . ?
C15 C17 H17C 109.5 . . ?
H17A C17 H17B 109.5 . . ?
H17A C17 H17C 109.5 . . ?
H17B C17 H17C 109.5 . . ?
N2 N3 H3 120(3) . . ?
C13 N3 N2 111.9(3) . . ?
C13 N3 H3 128(3) . . ?
C15 N2 Re1 134.9(2) . . ?
C15 N2 N3 105.3(3) . . ?
N3 N2 Re1 119.06(19) . . ?
C14 C13 C16 131.4(3) . . ?
N3 C13 C14 106.4(3) . . ?
N3 C13 C16 122.2(3) . . ?

loop_
_geom_bond_atom_site_label_1
_geom_bond_atom_site_label_2
_geom_bond_distance
_geom_bond_site_symmetry_2
_geom_bond_publ_flag
Re1 N1 2.172(3) . ?
Re1 C1 1.917(3) . ?
Re1 C2 1.908(4) . ?
Re1 C3 1.923(4) . ?
Re1 O4 2.140(2) . ?
Re1 N2 2.204(3) . ?
N1 C4 1.329(4) . ?
N1 C12 1.371(4) . ?
O1 C1 1.155(4) . ?
C9 H9 0.9500 . ?
C9 C8 1.370(4) . ?
C9 C10 1.405(4) . ?
C8 C7 1.408(5) . ?
C8 Cl1 1.743(3) . ?
C11 C12 1.428(4) . ?
C11 C10 1.379(5) . ?
C11 O4 1.333(4) . ?
C15 C14 1.405(5) . ?
C15 C17 1.486(5) . ?
C15 N2 1.333(4) . ?
O2 C2 1.158(4) . ?
C4 H4 0.9500 . ?
C4 C5 1.404(5) . ?
C5 H5 0.9500 . ?
C5 C6 1.363(5) . ?
C12 C7 1.423(4) . ?
C7 C6 1.418(4) . ?
C10 H10 0.9500 . ?
C6 H6 0.9500 . ?
C3 O3 1.150(4) . ?
C14 H14 0.9500 . ?
C14 C13 1.382(5) . ?
C16 H16A 0.9800 . ?
C16 H16B 0.9800 . ?
C16 H16C 0.9800 . ?
C16 C13 1.474(5) . ?
C17 H17A 0.9800 . ?
C17 H17B 0.9800 . ?
C17 H17C 0.9800 . ?
N3 N2 1.383(4) . ?
N3 C13 1.337(4) . ?
N3 H3 0.89(4) . ?

loop_
_geom_hbond_atom_site_label_D
_geom_hbond_atom_site_label_H
_geom_hbond_atom_site_label_A
_geom_hbond_distance_DH
_geom_hbond_distance_HA
_geom_hbond_distance_DA
_geom_hbond_angle_DHA
_geom_hbond_site_symmetry_A
_geom_hbond_publ_flag
C4 H4 O1 0.95 2.45 3.271(4) 144.4 4_566 yes
C10 H10 N3 0.95 2.59 3.327(4) 134.4 3_756 yes
N3 H3 O4 0.89(4) 2.17(4) 2.742(3) 121(3) . yes
N3 H3 O4 0.89(4) 2.24(4) 2.955(3) 137(4) 3_756 yes

loop_
_geom_torsion_atom_site_label_1
_geom_torsion_atom_site_label_2
_geom_torsion_atom_site_label_3
_geom_torsion_atom_site_label_4
_geom_torsion
_geom_torsion_site_symmetry_1
_geom_torsion_site_symmetry_2
_geom_torsion_site_symmetry_3
_geom_torsion_site_symmetry_4
_geom_torsion_publ_flag
Re1 N1 C4 C5 -178.8(2) . . . . ?
Re1 N1 C12 C11 -2.3(3) . . . . ?
Re1 N1 C12 C7 178.0(2) . . . . ?
N1 C4 C5 C6 0.5(5) . . . . ?
N1 C12 C7 C8 -179.8(3) . . . . ?
N1 C12 C7 C6 1.1(4) . . . . ?
C9 C8 C7 C12 -0.1(4) . . . . ?
C9 C8 C7 C6 178.9(3) . . . . ?
C8 C9 C10 C11 -0.6(5) . . . . ?
C8 C7 C6 C5 -178.1(3) . . . . ?
C11 C12 C7 C8 0.5(4) . . . . ?
C11 C12 C7 C6 -178.6(3) . . . . ?
C15 C14 C13 C16 -178.1(3) . . . . ?
C15 C14 C13 N3 1.1(4) . . . . ?
C4 N1 C12 C11 177.4(3) . . . . ?
C4 N1 C12 C7 -2.4(4) . . . . ?
C4 C5 C6 C7 -1.7(5) . . . . ?
C12 N1 C4 C5 1.6(5) . . . . ?
C12 C11 C10 C9 0.9(5) . . . . ?
C12 C11 O4 Re1 4.3(3) . . . . ?
C12 C7 C6 C5 0.9(5) . . . . ?
C10 C9 C8 C7 0.2(5) . . . . ?
C10 C9 C8 Cl1 -179.1(2) . . . . ?
C10 C11 C12 N1 179.4(3) . . . . ?
C10 C11 C12 C7 -0.9(4) . . . . ?
C10 C11 O4 Re1 -176.4(2) . . . . ?
C14 C15 N2 Re1 170.1(2) . . . . ?
C14 C15 N2 N3 0.3(3) . . . . ?
Cl1 C8 C7 C12 179.1(2) . . . . ?
Cl1 C8 C7 C6 -1.9(4) . . . . ?
O4 C11 C12 N1 -1.3(4) . . . . ?
O4 C11 C12 C7 178.4(3) . . . . ?
O4 C11 C10 C9 -178.4(3) . . . . ?
C17 C15 C14 C13 -180.0(3) . . . . ?
C17 C15 N2 Re1 -10.8(5) . . . . ?
C17 C15 N2 N3 179.4(3) . . . . ?
N2 C15 C14 C13 -0.9(4) . . . . ?
N2 N3 C13 C14 -1.0(4) . . . . ?
N2 N3 C13 C16 178.3(3) . . . . ?
C13 N3 N2 Re1 -171.3(2) . . . . ?
C13 N3 N2 C15 0.5(3) . . . . ?
